data_2218838
loop_
_publ_author_name
'Tan, Kong Wai'
'Ng, Chew Hee'
'Maah, Mohd Jamil'
'Ng, Seik Weng'

_publ_section_title
;
 2,5-Dihydroxybenzaldehyde 4-methylthiosemicarbazone
;
_journal_coeditor_code TK2278
_journal_issue 7
_journal_name_full 'Acta Crystallographica Section E'
_journal_page_first o1344
_journal_paper_doi 10.1107/S1600536808018801
_journal_volume 64
_journal_year 2008
_chemical_formula_iupac 'C9 H11 N3 O2 S'
_chemical_formula_moiety 'C9 H11 N3 O2 S'
_chemical_formula_sum 'C9 H11 N3 O2 S'
_chemical_formula_weight 225.27
_chemical_name_systematic
;
2,5-Dihydroxybenzaldehyde 4-methylthiosemicarbazone
;
_space_group_IT_number 2
_symmetry_cell_setting triclinic
_symmetry_space_group_name_Hall '-P 1'
_symmetry_space_group_name_H-M 'P -1'
_atom_sites_solution_hydrogens geom
_atom_sites_solution_primary direct
_atom_sites_solution_secondary difmap
_audit_creation_method SHELXL-97
_cell_angle_alpha 78.552(4)
_cell_angle_beta 74.181(4)
_cell_angle_gamma 81.743(4)
_cell_formula_units_Z 2
_cell_length_a 5.9932(4)
_cell_length_b 8.5207(6)
_cell_length_c 10.3272(6)
_cell_measurement_reflns_used 558
_cell_measurement_temperature 100(2)
_cell_measurement_theta_max 23.0
_cell_measurement_theta_min 2.9
_cell_volume 495.06(6)
_computing_cell_refinement 'SAINT (Bruker, 2007)'
_computing_data_collection 'APEX2 (Bruker, 2007)'
_computing_data_reduction 'SAINT (Bruker, 2007)'
_computing_molecular_graphics 'X-SEED (Barbour, 2001)'
_computing_publication_material 'publCIF (Westrip, 2008)'
_computing_structure_refinement 'SHELXL97 (Sheldrick, 2008)'
_computing_structure_solution 'SHELXS97 (Sheldrick, 2008)'
_diffrn_ambient_temperature 100(2)
_diffrn_measured_fraction_theta_full 0.988
_diffrn_measured_fraction_theta_max 0.988
_diffrn_measurement_device_type 'Bruker SMART APEX'
_diffrn_measurement_method \w
_diffrn_radiation_monochromator graphite
_diffrn_radiation_source 'fine-focus sealed tube'
_diffrn_radiation_type MoK\a
_diffrn_radiation_wavelength 0.71073
_diffrn_reflns_av_R_equivalents 0.050
_diffrn_reflns_av_sigmaI/netI 0.088
_diffrn_reflns_limit_h_max 7
_diffrn_reflns_limit_h_min -7
_diffrn_reflns_limit_k_max 8
_diffrn_reflns_limit_k_min -11
_diffrn_reflns_limit_l_max 13
_diffrn_reflns_limit_l_min -13
_diffrn_reflns_number 4189
_diffrn_reflns_theta_full 27.5
_diffrn_reflns_theta_max 27.5
_diffrn_reflns_theta_min 2.5
_diffrn_standards_decay_% 0
_diffrn_standards_interval_count 0
_diffrn_standards_interval_time 0
_diffrn_standards_number 0
_exptl_absorpt_coefficient_mu 0.310
_exptl_absorpt_correction_T_max 0.994
_exptl_absorpt_correction_T_min 0.929
_exptl_absorpt_correction_type multi-scan
_exptl_absorpt_process_details '(SADABS; Sheldrick, 1996)'
_exptl_crystal_colour Yellow
_exptl_crystal_density_diffrn 1.511
_exptl_crystal_density_method 'not measured'
_exptl_crystal_description Plate
_exptl_crystal_F_000 236
_exptl_crystal_size_max 0.24
_exptl_crystal_size_mid 0.16
_exptl_crystal_size_min 0.02
_refine_diff_density_max 0.32
_refine_diff_density_min -0.47
_refine_ls_extinction_method none
_refine_ls_goodness_of_fit_ref 1.03
_refine_ls_hydrogen_treatment mixed
_refine_ls_matrix_type full
_refine_ls_number_parameters 153
_refine_ls_number_reflns 2258
_refine_ls_number_restraints 4
_refine_ls_restrained_S_all 1.03
_refine_ls_R_factor_all 0.085
_refine_ls_R_factor_gt 0.054
_refine_ls_shift/su_max 0.001
_refine_ls_shift/su_mean 0.000
_refine_ls_structure_factor_coef Fsqd
_refine_ls_weighting_details 'calc w=1/[\s^2^(Fo^2^)+(0.0471P)^2^] where P=(Fo^2^+2Fc^2^)/3'
_refine_ls_weighting_scheme calc
_refine_ls_wR_factor_gt 0.108
_refine_ls_wR_factor_ref 0.123
_reflns_number_gt 1580
_reflns_number_total 2258
_reflns_threshold_expression I>2\s(I)
_cod_data_source_file tk2278.cif
_cod_data_source_block I
_cod_depositor_comments
;
The following automatic conversions were performed:
'_symmetry_cell_setting' value 'Triclinic' changed to 'triclinic'
according to '/home/saulius/struct/CIF-dictionaries/cif_core.dic'
dictionary named 'cif_core.dic' version 2.4.1 from
2010-06-29.

'_exptl_absorpt_correction_type' value 'Multi-scan' changed
to 'multi-scan' according to
'/home/saulius/struct/CIF-dictionaries/cif_core.dic' dictionary named
'cif_core.dic' version 2.4.1 from 2010-06-29.

Automatic conversion script
Id: cif_fix_enum 1527 2010-12-29 10:47:43Z saulius 

The following automatic conversions were performed:

'_symmetry_cell_setting' value 'Triclinic' changed to 'triclinic'
according to /home/saulius/struct/CIF-dictionaries/cif_core.dic
dictionary named 'cif_core.dic' version 2.4.1 from
2010-06-29.

'_exptl_absorpt_correction_type' value 'Multi-scan'
changed to 'multi-scan' according to
/home/saulius/struct/CIF-dictionaries/cif_core.dic dictionary named
'cif_core.dic' version 2.4.1 from 2010-06-29.

Automatic conversion script
Id: cif_fix_values 1715 2011-07-08 13:25:40Z adriana 
;
_cod_database_code 2218838
_cod_database_fobs_code 2218838

loop_
_symmetry_equiv_pos_as_xyz
'x, y, z'
'-x, -y, -z'

loop_
_atom_site_type_symbol
_atom_site_label
_atom_site_fract_x
_atom_site_fract_y
_atom_site_fract_z
_atom_site_U_iso_or_equiv
_atom_site_adp_type
_atom_site_calc_flag
_atom_site_refinement_flags
_atom_site_occupancy
S S1 0.44298(12) 0.47335(9) 0.72966(7) 0.0189(2) Uani d . 1
O O1 1.3132(3) 0.8655(2) 0.47568(18) 0.0188(4) Uani d D 1
O O2 1.2446(3) 1.1893(2) -0.03406(18) 0.0200(5) Uani d D 1
N N1 0.8637(4) 0.5405(3) 0.7312(2) 0.0147(5) Uani d D 1
N N2 0.7415(4) 0.6387(3) 0.5359(2) 0.0159(5) Uani d D 1
N N3 0.9289(4) 0.7298(3) 0.4833(2) 0.0145(5) Uani d . 1
C C1 0.8391(5) 0.4576(3) 0.8709(2) 0.0188(6) Uani d . 1
H H1A 0.9802 0.4633 0.8996 0.028 Uiso calc R 1
H H1B 0.8160 0.3447 0.8763 0.028 Uiso calc R 1
H H1C 0.7044 0.5088 0.9310 0.028 Uiso calc R 1
C C2 0.7001(4) 0.5552(3) 0.6642(2) 0.0134(6) Uani d . 1
C C3 0.9368(4) 0.8121(3) 0.3637(2) 0.0136(6) Uani d . 1
H H3 0.8213 0.8018 0.3194 0.016 Uiso calc R 1
C C4 1.1147(4) 0.9200(3) 0.2937(2) 0.0133(6) Uani d . 1
C C5 1.2915(4) 0.9450(3) 0.3503(2) 0.0140(6) Uani d . 1
C C6 1.4505(5) 1.0551(3) 0.2796(2) 0.0157(6) Uani d . 1
H H6 1.5673 1.0745 0.3193 0.019 Uiso calc R 1
C C7 1.4389(5) 1.1372(3) 0.1504(3) 0.0153(6) Uani d . 1
H H7 1.5496 1.2111 0.1016 0.018 Uiso calc R 1
C C8 1.2669(4) 1.1117(3) 0.0929(2) 0.0149(6) Uani d . 1
C C9 1.1055(4) 1.0049(3) 0.1638(2) 0.0146(6) Uani d . 1
H H9 0.9866 0.9887 0.1243 0.018 Uiso calc R 1
H H1o 1.206(4) 0.805(3) 0.511(3) 0.048(12) Uiso d D 1
H H2o 1.352(5) 1.245(4) -0.082(3) 0.059(13) Uiso d D 1
H H1n 0.988(3) 0.581(4) 0.689(3) 0.032(9) Uiso d D 1
H H2n 0.640(4) 0.656(4) 0.491(3) 0.042(10) Uiso d D 1

loop_
_atom_site_aniso_label
_atom_site_aniso_U_11
_atom_site_aniso_U_22
_atom_site_aniso_U_33
_atom_site_aniso_U_12
_atom_site_aniso_U_13
_atom_site_aniso_U_23
S1 0.0149(4) 0.0241(4) 0.0175(3) -0.0083(3) -0.0051(3) 0.0033(3)
O1 0.0222(11) 0.0221(12) 0.0140(9) -0.0081(9) -0.0089(8) 0.0025(8)
O2 0.0244(11) 0.0202(12) 0.0149(9) -0.0088(9) -0.0059(8) 0.0047(8)
N1 0.0114(12) 0.0181(13) 0.0148(11) -0.0035(10) -0.0038(9) -0.0007(9)
N2 0.0153(12) 0.0168(13) 0.0158(11) -0.0060(10) -0.0056(9) 0.0024(9)
N3 0.0121(11) 0.0136(12) 0.0175(11) -0.0050(9) -0.0013(9) -0.0023(9)
C1 0.0198(15) 0.0231(16) 0.0128(12) -0.0048(12) -0.0051(11) 0.0015(11)
C2 0.0137(13) 0.0106(14) 0.0155(12) -0.0011(11) -0.0032(10) -0.0022(11)
C3 0.0136(13) 0.0138(14) 0.0147(12) -0.0019(11) -0.0053(10) -0.0025(11)
C4 0.0134(13) 0.0118(14) 0.0153(12) -0.0008(10) -0.0034(10) -0.0038(11)
C5 0.0137(13) 0.0154(15) 0.0133(12) 0.0001(11) -0.0041(10) -0.0034(11)
C6 0.0139(13) 0.0162(15) 0.0193(13) -0.0029(11) -0.0070(10) -0.0039(11)
C7 0.0163(14) 0.0102(14) 0.0178(13) -0.0021(11) -0.0024(10) -0.0006(11)
C8 0.0160(14) 0.0144(15) 0.0143(12) 0.0006(11) -0.0050(10) -0.0023(11)
C9 0.0158(14) 0.0156(15) 0.0140(12) -0.0021(11) -0.0059(10) -0.0031(11)

loop_
_atom_type_symbol
_atom_type_description
_atom_type_scat_dispersion_real
_atom_type_scat_dispersion_imag
_atom_type_scat_source
C C 0.0033 0.0016 'International Tables Vol C Tables 4.2.6.8 and 6.1.1.4'
H H 0.0000 0.0000 'International Tables Vol C Tables 4.2.6.8 and 6.1.1.4'
N N 0.0061 0.0033 'International Tables Vol C Tables 4.2.6.8 and 6.1.1.4'
O O 0.0106 0.0060 'International Tables Vol C Tables 4.2.6.8 and 6.1.1.4'
S S 0.1246 0.1234 'International Tables Vol C Tables 4.2.6.8 and 6.1.1.4'

loop_
_geom_angle_atom_site_label_1
_geom_angle_atom_site_label_2
_geom_angle_atom_site_label_3
_geom_angle
C5 O1 H1O 110(2)
C8 O2 H2O 117(3)
C2 N1 C1 123.8(2)
C2 N1 H1N 117(2)
C1 N1 H1N 119(2)
C2 N2 N3 121.3(2)
C2 N2 H2N 122(2)
N3 N2 H2N 116(2)
C3 N3 N2 114.5(2)
N1 C1 H1A 109.5
N1 C1 H1B 109.5
H1A C1 H1B 109.5
N1 C1 H1C 109.5
H1A C1 H1C 109.5
H1B C1 H1C 109.5
N1 C2 N2 118.2(2)
N1 C2 S1 123.80(19)
N2 C2 S1 118.0(2)
N3 C3 C4 122.7(2)
N3 C3 H3 118.6
C4 C3 H3 118.6
C5 C4 C9 118.9(2)
C5 C4 C3 123.2(2)
C9 C4 C3 117.9(2)
O1 C5 C6 117.7(2)
O1 C5 C4 122.3(2)
C6 C5 C4 120.0(2)
C5 C6 C7 120.1(3)
C5 C6 H6 120.0
C7 C6 H6 120.0
C8 C7 C6 120.3(2)
C8 C7 H7 119.9
C6 C7 H7 119.9
O2 C8 C9 116.7(2)
O2 C8 C7 123.3(2)
C9 C8 C7 119.9(2)
C8 C9 C4 120.8(2)
C8 C9 H9 119.6
C4 C9 H9 119.6

loop_
_geom_bond_atom_site_label_1
_geom_bond_atom_site_label_2
_geom_bond_distance
S1 C2 1.695(3)
O1 C5 1.367(3)
O1 H1o 0.84(3)
O2 C8 1.379(3)
O2 H2o 0.84(3)
N1 C2 1.325(3)
N1 C1 1.453(3)
N1 H1n 0.84(3)
N2 C2 1.349(3)
N2 N3 1.382(3)
N2 H2n 0.84(3)
N3 C3 1.286(3)
C1 H1A 0.9800
C1 H1B 0.9800
C1 H1C 0.9800
C3 C4 1.450(4)
C3 H3 0.9500
C4 C5 1.401(4)
C4 C9 1.403(3)
C5 C6 1.388(4)
C6 C7 1.393(3)
C6 H6 0.9500
C7 C8 1.383(4)
C7 H7 0.9500
C8 C9 1.379(4)
C9 H9 0.9500

loop_
_geom_hbond_atom_site_label_D
_geom_hbond_atom_site_label_H
_geom_hbond_atom_site_label_A
_geom_hbond_site_symmetry_A
_geom_hbond_distance_DH
_geom_hbond_distance_HA
_geom_hbond_distance_DA
_geom_hbond_angle_DHA
_geom_hbond_publ_flag
O1 H1o N3 . 0.84(3) 1.97(2) 2.698(3) 144(3) yes
O2 H2o S1 1_664 0.84(3) 2.46(2) 3.182(2) 144(3) yes
N2 H2n O1 1_455 0.84(3) 2.47(3) 3.111(3) 134(3) yes

loop_
_geom_torsion_atom_site_label_1
_geom_torsion_atom_site_label_2
_geom_torsion_atom_site_label_3
_geom_torsion_atom_site_label_4
_geom_torsion
C2 N2 N3 C3 -175.1(2)
C1 N1 C2 N2 178.3(2)
C1 N1 C2 S1 -2.5(4)
N3 N2 C2 N1 -11.0(4)
N3 N2 C2 S1 169.69(19)
N2 N3 C3 C4 177.5(2)
N3 C3 C4 C5 -0.6(4)
N3 C3 C4 C9 -179.5(2)
C9 C4 C5 O1 -179.3(2)
C3 C4 C5 O1 1.8(4)
C9 C4 C5 C6 1.5(4)
C3 C4 C5 C6 -177.4(2)
O1 C5 C6 C7 178.8(2)
C4 C5 C6 C7 -2.0(4)
C5 C6 C7 C8 1.1(4)
C6 C7 C8 O2 179.7(2)
C6 C7 C8 C9 0.2(4)
O2 C8 C9 C4 179.8(2)
C7 C8 C9 C4 -0.7(4)
C5 C4 C9 C8 -0.2(4)
C3 C4 C9 C8 178.8(2)

loop_
_cod_related_entry_id
_cod_related_entry_database
_cod_related_entry_code
1 ChemSpider 30655545
